data_4341667
loop_
_publ_author_name
'Kessler, Julie A.'
'Iluc, Vlad M.'

_publ_section_title
;
 Ag(I) and Tl(I) Precursors as Transfer Agents of a Pyrrole-Based Pincer
 Ligand to Late Transition Metals.
;
_journal_name_full 'Inorganic chemistry'
_journal_page_first 141111134546005
_journal_paper_doi 10.1021/ic501600s
_journal_year 2014
_chemical_formula_sum 'C34 H59 Cl2 Ir2 N P2'
_chemical_formula_weight 999.06
_chemical_name_systematic
; 
 ? 
;
_space_group_IT_number 14
_symmetry_cell_setting monoclinic
_symmetry_space_group_name_Hall '-P 2yn'
_symmetry_space_group_name_H-M 'P 1 21/n 1'
_atom_sites_solution_hydrogens geom
_atom_sites_solution_primary direct
_atom_sites_solution_secondary difmap
_audit_creation_method SHELXL-97
_cell_angle_alpha 90.00
_cell_angle_beta 97.8616(18)
_cell_angle_gamma 90.00
_cell_formula_units_Z 4
_cell_length_a 15.6504(17)
_cell_length_b 12.9926(14)
_cell_length_c 17.5170(18)
_cell_measurement_temperature 120(2)
_cell_volume 3528.4(7)
_computing_structure_refinement 'SHELXL-97 (Sheldrick, 1997)'
_computing_structure_solution 'SHELXS-97 (Sheldrick, 1990)'
_diffrn_ambient_temperature 120(2)
_diffrn_measured_fraction_theta_full 1.000
_diffrn_measured_fraction_theta_max 1.000
_diffrn_radiation_monochromator graphite
_diffrn_radiation_source 'fine-focus sealed tube'
_diffrn_radiation_type MoK\a
_diffrn_radiation_wavelength 0.71073
_diffrn_reflns_av_R_equivalents 0.0789
_diffrn_reflns_av_sigmaI/netI 0.0548
_diffrn_reflns_limit_h_max 18
_diffrn_reflns_limit_h_min -18
_diffrn_reflns_limit_k_max 15
_diffrn_reflns_limit_k_min -15
_diffrn_reflns_limit_l_max 20
_diffrn_reflns_limit_l_min -20
_diffrn_reflns_number 35822
_diffrn_reflns_theta_full 25.00
_diffrn_reflns_theta_max 25.00
_diffrn_reflns_theta_min 1.64
_exptl_absorpt_coefficient_mu 7.802
_exptl_absorpt_correction_T_max 0.7455
_exptl_absorpt_correction_T_min 0.6062
_exptl_absorpt_correction_type multi-scan
_exptl_absorpt_process_details 'Bruker AXS area detector scaling and absorption correction'
_exptl_crystal_density_diffrn 1.881
_exptl_crystal_density_method 'not measured'
_exptl_crystal_F_000 1952
_exptl_crystal_size_max 0.02
_exptl_crystal_size_mid 0.02
_exptl_crystal_size_min 0.02
_refine_diff_density_max 1.441
_refine_diff_density_min -1.186
_refine_diff_density_rms 0.173
_refine_ls_extinction_method none
_refine_ls_goodness_of_fit_ref 1.023
_refine_ls_hydrogen_treatment constr
_refine_ls_matrix_type full
_refine_ls_number_parameters 360
_refine_ls_number_reflns 6210
_refine_ls_number_restraints 0
_refine_ls_restrained_S_all 1.023
_refine_ls_R_factor_all 0.0557
_refine_ls_R_factor_gt 0.0338
_refine_ls_shift/su_max 0.003
_refine_ls_shift/su_mean 0.000
_refine_ls_structure_factor_coef Fsqd
_refine_ls_weighting_details 'calc w=1/[\s^2^(Fo^2^)+(0.0233P)^2^+0.0000P] where P=(Fo^2^+2Fc^2^)/3'
_refine_ls_weighting_scheme calc
_refine_ls_wR_factor_gt 0.0556
_refine_ls_wR_factor_ref 0.0588
_reflns_number_gt 4849
_reflns_number_total 6210
_reflns_threshold_expression >2sigma(I)
_cod_data_source_file ic501600s_si_002.cif
_cod_data_source_block jk1_128
_cod_original_sg_symbol_H-M P2(1)/n
_cod_database_code 4341667

loop_
_symmetry_equiv_pos_as_xyz
'x, y, z'
'-x+1/2, y+1/2, -z+1/2'
'-x, -y, -z'
'x-1/2, -y-1/2, z-1/2'

loop_
_atom_site_label
_atom_site_type_symbol
_atom_site_fract_x
_atom_site_fract_y
_atom_site_fract_z
_atom_site_U_iso_or_equiv
_atom_site_adp_type
_atom_site_occupancy
_atom_site_symmetry_multiplicity
_atom_site_calc_flag
_atom_site_refinement_flags
Ir1 Ir 1.309650(15) 0.611587(19) 0.175200(15) 0.01267(7) Uani 1 1 d .
C1 C 1.0462(4) 0.6330(5) 0.0256(3) 0.0120(10) Uani 1 1 d .
P1 P 1.16069(10) 0.59389(12) 0.16663(9) 0.0122(4) Uani 1 1 d .
Cl1 Cl 1.32269(10) 0.58399(13) 0.30868(9) 0.0195(4) Uani 1 1 d .
Ir2 Ir 0.788574(15) 0.719126(19) 0.172779(14) 0.01103(7) Uani 1 1 d .
C2 C 0.9275(4) 0.7279(5) -0.0120(3) 0.0120(10) Uani 1 1 d .
P2 P 0.79102(10) 0.81871(13) 0.06240(9) 0.0122(4) Uani 1 1 d .
Cl2 Cl 0.78976(10) 0.56696(12) 0.09946(9) 0.0188(4) Uani 1 1 d .
C3 C 1.0637(4) 0.6939(5) -0.0340(3) 0.0149(15) Uani 1 1 d .
H3 H 1.1164 0.6961 -0.0551 0.018 Uiso 1 1 calc R
C4 C 0.9886(4) 0.7532(5) -0.0585(4) 0.0164(15) Uani 1 1 d .
H4 H 0.9819 0.8015 -0.0995 0.020 Uiso 1 1 calc R
C11 C 1.1003(4) 0.5560(5) 0.0717(4) 0.0172(15) Uani 1 1 d .
H11A H 1.1428 0.5299 0.0395 0.021 Uiso 1 1 calc R
H11B H 1.0625 0.4974 0.0809 0.021 Uiso 1 1 calc R
C12 C 1.1292(4) 0.4904(5) 0.2284(4) 0.0167(15) Uani 1 1 d .
H12 H 1.1553 0.5068 0.2824 0.020 Uiso 1 1 calc R
C13 C 1.1070(4) 0.7105(5) 0.1965(4) 0.0188(15) Uani 1 1 d .
H13 H 1.0434 0.7017 0.1819 0.023 Uiso 1 1 calc R
C14 C 1.1691(4) 0.3894(5) 0.2065(4) 0.0227(16) Uani 1 1 d .
H14A H 1.1635 0.3375 0.2461 0.034 Uiso 1 1 calc R
H14B H 1.2303 0.4001 0.2024 0.034 Uiso 1 1 calc R
H14C H 1.1392 0.3655 0.1568 0.034 Uiso 1 1 calc R
C15 C 1.0315(4) 0.4813(6) 0.2284(4) 0.0295(18) Uani 1 1 d .
H15A H 1.0197 0.4300 0.2666 0.044 Uiso 1 1 calc R
H15B H 1.0041 0.4598 0.1771 0.044 Uiso 1 1 calc R
H15C H 1.0082 0.5481 0.2413 0.044 Uiso 1 1 calc R
C16 C 1.1248(4) 0.7257(5) 0.2841(4) 0.0236(16) Uani 1 1 d .
H16A H 1.0940 0.7869 0.2985 0.035 Uiso 1 1 calc R
H16B H 1.1869 0.7349 0.2998 0.035 Uiso 1 1 calc R
H16C H 1.1049 0.6652 0.3100 0.035 Uiso 1 1 calc R
C17 C 1.1346(4) 0.8061(5) 0.1557(4) 0.0227(17) Uani 1 1 d .
H17A H 1.1078 0.8671 0.1751 0.034 Uiso 1 1 calc R
H17B H 1.1163 0.7996 0.1001 0.034 Uiso 1 1 calc R
H17C H 1.1975 0.8129 0.1655 0.034 Uiso 1 1 calc R
C21 C 0.8352(4) 0.7577(5) -0.0193(4) 0.0135(14) Uani 1 1 d .
H21A H 0.8009 0.6948 -0.0332 0.016 Uiso 1 1 calc R
H21B H 0.8240 0.8052 -0.0637 0.016 Uiso 1 1 calc R
C22 C 0.6817(4) 0.8460(5) 0.0114(4) 0.0190(16) Uani 1 1 d .
H22 H 0.6890 0.8793 -0.0388 0.023 Uiso 1 1 calc R
C23 C 0.8426(4) 0.9465(5) 0.0764(4) 0.0165(15) Uani 1 1 d .
H23 H 0.8176 0.9814 0.1192 0.020 Uiso 1 1 calc R
C24 C 0.6309(4) 0.7459(5) -0.0074(4) 0.0214(16) Uani 1 1 d .
H24A H 0.5719 0.7624 -0.0307 0.032 Uiso 1 1 calc R
H24B H 0.6292 0.7065 0.0401 0.032 Uiso 1 1 calc R
H24C H 0.6592 0.7048 -0.0437 0.032 Uiso 1 1 calc R
C25 C 0.6290(4) 0.9196(6) 0.0542(5) 0.034(2) Uani 1 1 d .
H25A H 0.5750 0.9366 0.0213 0.051 Uiso 1 1 calc R
H25B H 0.6621 0.9827 0.0671 0.051 Uiso 1 1 calc R
H25C H 0.6159 0.8867 0.1016 0.051 Uiso 1 1 calc R
C26 C 0.9398(4) 0.9339(5) 0.1024(4) 0.0224(16) Uani 1 1 d .
H26A H 0.9640 0.9994 0.1231 0.034 Uiso 1 1 calc R
H26B H 0.9682 0.9134 0.0583 0.034 Uiso 1 1 calc R
H26C H 0.9493 0.8809 0.1425 0.034 Uiso 1 1 calc R
C27 C 0.8286(5) 1.0173(5) 0.0070(4) 0.0251(17) Uani 1 1 d .
H27A H 0.8573 1.0832 0.0200 0.038 Uiso 1 1 calc R
H27B H 0.7667 1.0287 -0.0078 0.038 Uiso 1 1 calc R
H27C H 0.8529 0.9855 -0.0360 0.038 Uiso 1 1 calc R
C31 C 1.2992(4) 0.6911(5) 0.0697(4) 0.0208(17) Uani 1 1 d .
H31 H 1.2390 0.7117 0.0488 0.025 Uiso 1 1 calc R
C32 C 1.3185(4) 0.5876(5) 0.0566(4) 0.0235(17) Uani 1 1 d .
H32 H 1.2690 0.5481 0.0287 0.028 Uiso 1 1 calc R
N N 0.9644(3) 0.6556(4) 0.0384(3) 0.0122(12) Uani 1 1 d .
H H 0.9386 0.6271 0.0746 0.015 Uiso 1 1 calc R
C36 C 1.4379(4) 0.6784(6) 0.1879(4) 0.0224(17) Uani 1 1 d .
H36 H 1.4575 0.7076 0.2402 0.027 Uiso 1 1 calc R
C37 C 1.4502(4) 0.7502(5) 0.1223(4) 0.0237(17) Uani 1 1 d .
H37A H 1.4877 0.7166 0.0886 0.028 Uiso 1 1 calc R
H37B H 1.4796 0.8136 0.1434 0.028 Uiso 1 1 calc R
C38 C 1.3644(4) 0.7791(6) 0.0743(4) 0.0248(17) Uani 1 1 d .
H38A H 1.3400 0.8400 0.0976 0.030 Uiso 1 1 calc R
H38B H 1.3747 0.7979 0.0216 0.030 Uiso 1 1 calc R
C41 C 0.8302(4) 0.8359(5) 0.2536(4) 0.0191(11) Uani 1 1 d .
H41 H 0.8633 0.8928 0.2328 0.023 Uiso 1 1 calc R
C42 C 0.7410(4) 0.8417(5) 0.2327(4) 0.0191(11) Uani 1 1 d .
H42 H 0.7227 0.9021 0.1990 0.023 Uiso 1 1 calc R
C43 C 0.6734(5) 0.8079(5) 0.2810(5) 0.041(2) Uani 1 1 d .
H43A H 0.6766 0.8533 0.3267 0.049 Uiso 1 1 calc R
H43B H 0.6158 0.8176 0.2506 0.049 Uiso 1 1 calc R
C44 C 0.6810(5) 0.7004(5) 0.3073(5) 0.038(2) Uani 1 1 d .
H44A H 0.6224 0.6707 0.3049 0.045 Uiso 1 1 calc R
H44B H 0.7079 0.6993 0.3618 0.045 Uiso 1 1 calc R
C45 C 0.7336(4) 0.6331(5) 0.2607(4) 0.0172(11) Uani 1 1 d .
H45 H 0.7035 0.5684 0.2413 0.021 Uiso 1 1 calc R
C46 C 0.8218(4) 0.6235(5) 0.2759(4) 0.0172(11) Uani 1 1 d .
H46 H 0.8437 0.5535 0.2650 0.021 Uiso 1 1 calc R
C47 C 0.8790(5) 0.6815(6) 0.3351(4) 0.034(2) Uani 1 1 d .
H47A H 0.9394 0.6638 0.3299 0.041 Uiso 1 1 calc R
H47B H 0.8678 0.6576 0.3865 0.041 Uiso 1 1 calc R
C48 C 0.8705(5) 0.7952(6) 0.3327(4) 0.037(2) Uani 1 1 d .
H48A H 0.9283 0.8263 0.3463 0.044 Uiso 1 1 calc R
H48B H 0.8344 0.8171 0.3720 0.044 Uiso 1 1 calc R
C35 C 1.4459(4) 0.5721(6) 0.1835(4) 0.0259(18) Uani 1 1 d .
H35 H 1.4701 0.5386 0.2332 0.031 Uiso 1 1 calc R
C34 C 1.4623(5) 0.5141(6) 0.1127(4) 0.034(2) Uani 1 1 d .
H34A H 1.4520 0.4398 0.1204 0.041 Uiso 1 1 calc R
H34B H 1.5236 0.5226 0.1055 0.041 Uiso 1 1 calc R
C33 C 1.4059(5) 0.5497(6) 0.0408(4) 0.033(2) Uani 1 1 d .
H33A H 1.3976 0.4920 0.0036 0.039 Uiso 1 1 calc R
H33B H 1.4357 0.6059 0.0167 0.039 Uiso 1 1 calc R

loop_
_atom_site_aniso_label
_atom_site_aniso_U_11
_atom_site_aniso_U_22
_atom_site_aniso_U_33
_atom_site_aniso_U_23
_atom_site_aniso_U_13
_atom_site_aniso_U_12
Ir1 0.01089(13) 0.01542(14) 0.01177(14) -0.00178(12) 0.00185(10) 0.00008(11)
C1 0.015(2) 0.012(2) 0.009(2) -0.007(2) 0.0003(18) 0.0002(19)
P1 0.0136(8) 0.0103(9) 0.0123(9) -0.0013(7) 0.0005(7) 0.0006(7)
Cl1 0.0226(9) 0.0227(9) 0.0119(9) -0.0002(7) -0.0018(7) 0.0009(7)
Ir2 0.01467(13) 0.00920(13) 0.01006(14) -0.00067(12) 0.00464(10) -0.00080(11)
C2 0.015(2) 0.012(2) 0.009(2) -0.007(2) 0.0003(18) 0.0002(19)
P2 0.0139(9) 0.0114(9) 0.0114(9) 0.0002(7) 0.0024(7) 0.0003(7)
Cl2 0.0273(9) 0.0138(9) 0.0164(9) -0.0037(7) 0.0068(7) -0.0034(7)
C3 0.014(3) 0.022(4) 0.009(3) -0.010(3) 0.000(3) -0.008(3)
C4 0.025(4) 0.014(4) 0.010(4) 0.002(3) 0.004(3) -0.002(3)
C11 0.015(4) 0.018(4) 0.016(4) -0.010(3) -0.003(3) 0.005(3)
C12 0.019(4) 0.018(4) 0.011(4) -0.001(3) -0.003(3) -0.006(3)
C13 0.016(3) 0.017(4) 0.022(4) -0.006(3) -0.006(3) 0.002(3)
C14 0.033(4) 0.012(4) 0.023(4) -0.001(3) 0.004(3) -0.002(3)
C15 0.031(4) 0.028(4) 0.031(5) -0.001(4) 0.010(4) -0.004(3)
C16 0.027(4) 0.023(4) 0.021(4) -0.006(3) 0.004(3) 0.003(3)
C17 0.031(4) 0.012(4) 0.023(4) -0.009(3) -0.003(3) 0.000(3)
C21 0.016(3) 0.015(4) 0.009(3) 0.002(3) 0.000(3) 0.001(3)
C22 0.017(4) 0.022(4) 0.019(4) 0.009(3) 0.004(3) 0.001(3)
C23 0.027(4) 0.010(3) 0.012(4) 0.002(3) 0.003(3) 0.000(3)
C24 0.019(4) 0.026(4) 0.020(4) -0.001(3) 0.005(3) -0.001(3)
C25 0.012(4) 0.029(5) 0.059(6) -0.008(4) -0.001(4) 0.007(3)
C26 0.028(4) 0.024(4) 0.017(4) -0.007(3) 0.006(3) -0.008(3)
C27 0.046(5) 0.011(4) 0.019(4) 0.005(3) 0.004(3) -0.014(3)
C31 0.018(4) 0.035(5) 0.010(4) 0.009(3) 0.003(3) -0.001(3)
C32 0.027(4) 0.033(5) 0.012(4) -0.004(3) 0.009(3) -0.007(3)
N 0.016(3) 0.012(3) 0.010(3) -0.001(2) 0.009(2) 0.000(2)
C36 0.008(3) 0.036(5) 0.023(4) -0.001(4) 0.002(3) -0.003(3)
C37 0.019(4) 0.022(4) 0.032(5) -0.009(3) 0.010(3) -0.009(3)
C38 0.035(4) 0.026(4) 0.015(4) 0.002(3) 0.007(3) -0.003(4)
C41 0.039(3) 0.006(2) 0.014(3) -0.004(2) 0.010(2) -0.003(2)
C42 0.039(3) 0.006(2) 0.014(3) -0.004(2) 0.010(2) -0.003(2)
C43 0.061(6) 0.021(4) 0.049(6) -0.002(4) 0.042(5) 0.009(4)
C44 0.044(5) 0.025(4) 0.052(6) 0.008(4) 0.035(4) 0.003(4)
C45 0.029(3) 0.004(2) 0.021(3) 0.004(2) 0.014(2) -0.001(2)
C46 0.029(3) 0.004(2) 0.021(3) 0.004(2) 0.014(2) -0.001(2)
C47 0.052(5) 0.026(4) 0.020(4) 0.003(4) -0.014(4) -0.004(4)
C48 0.067(6) 0.026(5) 0.015(4) 0.000(4) -0.002(4) -0.021(4)
C35 0.010(4) 0.040(5) 0.027(4) -0.005(4) 0.001(3) 0.008(3)
C34 0.030(4) 0.030(5) 0.048(6) 0.004(4) 0.024(4) 0.009(4)
C33 0.046(5) 0.030(5) 0.028(5) -0.009(4) 0.025(4) -0.008(4)

loop_
_atom_type_symbol
_atom_type_description
_atom_type_scat_dispersion_real
_atom_type_scat_dispersion_imag
_atom_type_scat_source
C C 0.0033 0.0016 'International Tables Vol C Tables 4.2.6.8 and 6.1.1.4'
H H 0.0000 0.0000 'International Tables Vol C Tables 4.2.6.8 and 6.1.1.4'
N N 0.0061 0.0033 'International Tables Vol C Tables 4.2.6.8 and 6.1.1.4'
P P 0.1023 0.0942 'International Tables Vol C Tables 4.2.6.8 and 6.1.1.4'
Ir Ir -1.4442 7.9887 'International Tables Vol C Tables 4.2.6.8 and 6.1.1.4'
Cl Cl 0.1484 0.1585 'International Tables Vol C Tables 4.2.6.8 and 6.1.1.4'

loop_
_geom_angle_atom_site_label_1
_geom_angle_atom_site_label_2
_geom_angle_atom_site_label_3
_geom_angle
C31 Ir1 C32 38.8(3)
C31 Ir1 C36 81.5(3)
C32 Ir1 C36 88.6(3)
C31 Ir1 C35 97.6(3)
C32 Ir1 C35 80.6(3)
C36 Ir1 C35 37.3(3)
C31 Ir1 P1 92.02(18)
C32 Ir1 P1 96.98(19)
C36 Ir1 P1 161.91(19)
C35 Ir1 P1 160.7(2)
C31 Ir1 Cl1 159.4(2)
C32 Ir1 Cl1 160.7(2)
C36 Ir1 Cl1 90.34(19)
C35 Ir1 Cl1 86.9(2)
P1 Ir1 Cl1 89.94(6)
N C1 C3 106.9(5)
N C1 C11 122.5(6)
C3 C1 C11 130.5(6)
C12 P1 C13 105.4(3)
C12 P1 C11 100.8(3)
C13 P1 C11 106.0(3)
C12 P1 Ir1 112.4(2)
C13 P1 Ir1 113.1(2)
C11 P1 Ir1 117.7(2)
C42 Ir2 C41 38.7(2)
C42 Ir2 C45 80.5(2)
C41 Ir2 C45 90.6(2)
C42 Ir2 C46 94.5(2)
C41 Ir2 C46 80.7(2)
C45 Ir2 C46 36.7(2)
C42 Ir2 P2 92.32(19)
C41 Ir2 P2 96.81(18)
C45 Ir2 P2 157.86(18)
C46 Ir2 P2 165.39(16)
C42 Ir2 Cl2 159.71(18)
C41 Ir2 Cl2 160.14(19)
C45 Ir2 Cl2 89.32(17)
C46 Ir2 Cl2 87.44(17)
P2 Ir2 Cl2 90.65(6)
N C2 C4 106.2(5)
N C2 C21 123.9(5)
C4 C2 C21 129.3(6)
C23 P2 C21 106.6(3)
C23 P2 C22 104.4(3)
C21 P2 C22 97.3(3)
C23 P2 Ir2 116.4(2)
C21 P2 Ir2 117.0(2)
C22 P2 Ir2 112.8(2)
C1 C3 C4 107.5(5)
C1 C3 H3 126.2
C4 C3 H3 126.2
C2 C4 C3 107.7(6)
C2 C4 H4 126.1
C3 C4 H4 126.1
C1 C11 P1 119.4(4)
C1 C11 H11A 107.5
P1 C11 H11A 107.5
C1 C11 H11B 107.5
P1 C11 H11B 107.5
H11A C11 H11B 107.0
C14 C12 C15 112.1(5)
C14 C12 P1 109.3(4)
C15 C12 P1 113.8(5)
C14 C12 H12 107.1
C15 C12 H12 107.1
P1 C12 H12 107.1
C17 C13 C16 109.9(5)
C17 C13 P1 111.5(5)
C16 C13 P1 111.2(4)
C17 C13 H13 108.0
C16 C13 H13 108.0
P1 C13 H13 108.0
C12 C14 H14A 109.5
C12 C14 H14B 109.5
H14A C14 H14B 109.5
C12 C14 H14C 109.5
H14A C14 H14C 109.5
H14B C14 H14C 109.5
C12 C15 H15A 109.5
C12 C15 H15B 109.5
H15A C15 H15B 109.5
C12 C15 H15C 109.5
H15A C15 H15C 109.5
H15B C15 H15C 109.5
C13 C16 H16A 109.5
C13 C16 H16B 109.5
H16A C16 H16B 109.5
C13 C16 H16C 109.5
H16A C16 H16C 109.5
H16B C16 H16C 109.5
C13 C17 H17A 109.5
C13 C17 H17B 109.5
H17A C17 H17B 109.5
C13 C17 H17C 109.5
H17A C17 H17C 109.5
H17B C17 H17C 109.5
C2 C21 P2 120.5(4)
C2 C21 H21A 107.2
P2 C21 H21A 107.2
C2 C21 H21B 107.2
P2 C21 H21B 107.2
H21A C21 H21B 106.8
C25 C22 C24 109.7(5)
C25 C22 P2 114.1(5)
C24 C22 P2 110.9(4)
C25 C22 H22 107.3
C24 C22 H22 107.3
P2 C22 H22 107.3
C27 C23 C26 109.3(5)
C27 C23 P2 115.2(4)
C26 C23 P2 109.9(4)
C27 C23 H23 107.4
C26 C23 H23 107.4
P2 C23 H23 107.4
C22 C24 H24A 109.5
C22 C24 H24B 109.5
H24A C24 H24B 109.5
C22 C24 H24C 109.5
H24A C24 H24C 109.5
H24B C24 H24C 109.5
C22 C25 H25A 109.5
C22 C25 H25B 109.5
H25A C25 H25B 109.5
C22 C25 H25C 109.5
H25A C25 H25C 109.5
H25B C25 H25C 109.5
C23 C26 H26A 109.5
C23 C26 H26B 109.5
H26A C26 H26B 109.5
C23 C26 H26C 109.5
H26A C26 H26C 109.5
H26B C26 H26C 109.5
C23 C27 H27A 109.5
C23 C27 H27B 109.5
H27A C27 H27B 109.5
C23 C27 H27C 109.5
H27A C27 H27C 109.5
H27B C27 H27C 109.5
C32 C31 C38 124.7(6)
C32 C31 Ir1 71.4(4)
C38 C31 Ir1 110.5(4)
C32 C31 H31 114.1
C38 C31 H31 114.1
Ir1 C31 H31 114.1
C31 C32 C33 124.2(6)
C31 C32 Ir1 69.8(4)
C33 C32 Ir1 114.1(5)
C31 C32 H32 113.7
C33 C32 H32 113.7
Ir1 C32 H32 113.7
C1 N C2 111.6(5)
C1 N H 124.2
C2 N H 124.2
C35 C36 C37 123.3(6)
C35 C36 Ir1 71.7(4)
C37 C36 Ir1 112.4(4)
C35 C36 H36 114.1
C37 C36 H36 114.1
Ir1 C36 H36 114.1
C36 C37 C38 112.0(5)
C36 C37 H37A 109.2
C38 C37 H37A 109.2
C36 C37 H37B 109.2
C38 C37 H37B 109.2
H37A C37 H37B 107.9
C31 C38 C37 112.0(6)
C31 C38 H38A 109.2
C37 C38 H38A 109.2
C31 C38 H38B 109.2
C37 C38 H38B 109.2
H38A C38 H38B 107.9
C42 C41 C48 121.9(6)
C42 C41 Ir2 70.0(4)
C48 C41 Ir2 114.0(4)
C42 C41 H41 114.5
C48 C41 H41 114.5
Ir2 C41 H41 114.5
C41 C42 C43 126.2(7)
C41 C42 Ir2 71.4(4)
C43 C42 Ir2 112.5(4)
C41 C42 H42 113.1
C43 C42 H42 113.1
Ir2 C42 H42 113.1
C44 C43 C42 114.8(6)
C44 C43 H43A 108.6
C42 C43 H43A 108.6
C44 C43 H43B 108.6
C42 C43 H43B 108.6
H43A C43 H43B 107.5
C43 C44 C45 114.0(6)
C43 C44 H44A 108.8
C45 C44 H44A 108.8
C43 C44 H44B 108.8
C45 C44 H44B 108.8
H44A C44 H44B 107.6
C46 C45 C44 123.6(6)
C46 C45 Ir2 72.5(4)
C44 C45 Ir2 112.4(4)
C46 C45 H45 113.8
C44 C45 H45 113.8
Ir2 C45 H45 113.8
C45 C46 C47 125.8(6)
C45 C46 Ir2 70.8(4)
C47 C46 Ir2 109.9(4)
C45 C46 H46 114.0
C47 C46 H46 114.0
Ir2 C46 H46 114.0
C46 C47 C48 116.4(6)
C46 C47 H47A 108.2
C48 C47 H47A 108.2
C46 C47 H47B 108.2
C48 C47 H47B 108.2
H47A C47 H47B 107.3
C47 C48 C41 113.1(6)
C47 C48 H48A 109.0
C41 C48 H48A 109.0
C47 C48 H48B 109.0
C41 C48 H48B 109.0
H48A C48 H48B 107.8
C36 C35 C34 124.8(7)
C36 C35 Ir1 71.0(4)
C34 C35 Ir1 109.8(5)
C36 C35 H35 114.3
C34 C35 H35 114.3
Ir1 C35 H35 114.3
C35 C34 C33 112.9(6)
C35 C34 H34A 109.0
C33 C34 H34A 109.0
C35 C34 H34B 109.0
C33 C34 H34B 109.0
H34A C34 H34B 107.8
C34 C33 C32 112.8(6)
C34 C33 H33A 109.0
C32 C33 H33A 109.0
C34 C33 H33B 109.0
C32 C33 H33B 109.0
H33A C33 H33B 107.8

loop_
_geom_bond_atom_site_label_1
_geom_bond_atom_site_label_2
_geom_bond_distance
Ir1 C31 2.104(6)
Ir1 C32 2.125(6)
Ir1 C36 2.171(6)
Ir1 C35 2.179(6)
Ir1 P1 2.3270(16)
Ir1 Cl1 2.3467(16)
C1 N 1.361(7)
C1 C3 1.366(8)
C1 C11 1.478(8)
P1 C12 1.835(6)
P1 C13 1.843(6)
P1 C11 1.863(6)
Ir2 C42 2.099(6)
Ir2 C41 2.117(6)
Ir2 C45 2.174(6)
Ir2 C46 2.196(6)
Ir2 P2 2.3311(17)
Ir2 Cl2 2.3590(16)
C2 N 1.363(8)
C2 C4 1.378(8)
C2 C21 1.483(8)
P2 C23 1.848(6)
P2 C21 1.851(6)
P2 C22 1.854(6)
C3 C4 1.421(9)
C3 H3 0.9500
C4 H4 0.9500
C11 H11A 0.9900
C11 H11B 0.9900
C12 C14 1.525(9)
C12 C15 1.534(9)
C12 H12 1.0000
C13 C17 1.524(9)
C13 C16 1.535(9)
C13 H13 1.0000
C14 H14A 0.9800
C14 H14B 0.9800
C14 H14C 0.9800
C15 H15A 0.9800
C15 H15B 0.9800
C15 H15C 0.9800
C16 H16A 0.9800
C16 H16B 0.9800
C16 H16C 0.9800
C17 H17A 0.9800
C17 H17B 0.9800
C17 H17C 0.9800
C21 H21A 0.9900
C21 H21B 0.9900
C22 C25 1.525(9)
C22 C24 1.537(9)
C22 H22 1.0000
C23 C27 1.516(8)
C23 C26 1.537(9)
C23 H23 1.0000
C24 H24A 0.9800
C24 H24B 0.9800
C24 H24C 0.9800
C25 H25A 0.9800
C25 H25B 0.9800
C25 H25C 0.9800
C26 H26A 0.9800
C26 H26B 0.9800
C26 H26C 0.9800
C27 H27A 0.9800
C27 H27B 0.9800
C27 H27C 0.9800
C31 C32 1.404(9)
C31 C38 1.526(9)
C31 H31 1.0000
C32 C33 1.514(9)
C32 H32 1.0000
N H 0.8800
C36 C35 1.390(10)
C36 C37 1.512(9)
C36 H36 1.0000
C37 C38 1.530(9)
C37 H37A 0.9900
C37 H37B 0.9900
C38 H38A 0.9900
C38 H38B 0.9900
C41 C42 1.395(9)
C41 C48 1.536(9)
C41 H41 1.0000
C42 C43 1.509(9)
C42 H42 1.0000
C43 C44 1.471(10)
C43 H43A 0.9900
C43 H43B 0.9900
C44 C45 1.514(9)
C44 H44A 0.9900
C44 H44B 0.9900
C45 C46 1.375(9)
C45 H45 1.0000
C46 C47 1.480(9)
C46 H46 1.0000
C47 C48 1.482(10)
C47 H47A 0.9900
C47 H47B 0.9900
C48 H48A 0.9900
C48 H48B 0.9900
C35 C34 1.504(10)
C35 H35 1.0000
C34 C33 1.509(10)
C34 H34A 0.9900
C34 H34B 0.9900
C33 H33A 0.9900
C33 H33B 0.9900
